data_2211988
loop_
_publ_author_name
'Kirsten, Leo'
'Steyl, Elizabeth'
'Van der Westhuizen, Jan H.'
'Steyl, Gideon'

_publ_section_title <i>trans</i>-Carbonylchlorobis[(2-naphthyloxy)diphenylphosphine-\k<i>P</i>]rhodium(I)
_journal_coeditor_code YM2041
_journal_issue 1
_journal_name_full 'Acta Crystallographica Section E'
_journal_page_first m20
_journal_page_last m22
_journal_paper_doi 10.1107/S1600536806050951
_journal_volume 63
_journal_year 2007
_chemical_formula_iupac '[Rh Cl (C22 H34 O P)2 (C O)]'
_chemical_formula_moiety 'C45 H68 Cl O3 P2 Rh'
_chemical_formula_sum 'C45 H68 Cl O3 P2 Rh'
_chemical_formula_weight 823.02
_chemical_name_systematic
;
trans-Carbonylchlorobis[(2-naphthyloxy)diphenylphosphine-\kP]rhodium(I)
;
_space_group_IT_number 2
_symmetry_cell_setting triclinic
_symmetry_space_group_name_Hall '-P 1'
_symmetry_space_group_name_H-M 'P -1'
_atom_sites_solution_hydrogens geom
_atom_sites_solution_primary direct
_atom_sites_solution_secondary difmap
_audit_creation_method SHELXL-97
_cell_angle_alpha 109.246(2)
_cell_angle_beta 107.972(2)
_cell_angle_gamma 99.024(2)
_cell_formula_units_Z 1
_cell_length_a 9.4304(5)
_cell_length_b 10.2266(6)
_cell_length_c 11.0438(10)
_cell_measurement_reflns_used 6172
_cell_measurement_temperature 100(2)
_cell_measurement_theta_max 28.3
_cell_measurement_theta_min 2.2
_cell_volume 915.99(11)
_computing_cell_refinement 'SAINT-Plus (Bruker, 2004)'
_computing_data_collection 'APEX2 (Bruker, 2005)'
_computing_data_reduction 'SAINT-Plus and XPREP (Bruker 2004)'
_computing_molecular_graphics 'DIAMOND (Brandenburg & Putz, 2006)'
_computing_publication_material SHELXL97
_computing_structure_refinement 'SHELXL97 (Sheldrick, 1997)'
_computing_structure_solution 'SHELXS97 (Sheldrick, 1997)'
_diffrn_ambient_temperature 100(2)
_diffrn_detector_area_resol_mean 512
_diffrn_measured_fraction_theta_full 0.99
_diffrn_measured_fraction_theta_max 0.99
_diffrn_measurement_device_type
;
Bruker X8 APEXII 4K Kappa CCD
;
_diffrn_measurement_method '\f and \w'
_diffrn_radiation_monochromator graphite
_diffrn_radiation_source 'fine-focus sealed tube'
_diffrn_radiation_type MoK\a
_diffrn_radiation_wavelength 0.71073
_diffrn_reflns_av_R_equivalents 0.0279
_diffrn_reflns_av_sigmaI/netI 0.0306
_diffrn_reflns_limit_h_max 12
_diffrn_reflns_limit_h_min -12
_diffrn_reflns_limit_k_max 13
_diffrn_reflns_limit_k_min -13
_diffrn_reflns_limit_l_max 14
_diffrn_reflns_limit_l_min -14
_diffrn_reflns_number 11793
_diffrn_reflns_theta_full 27.0
_diffrn_reflns_theta_max 27.0
_diffrn_reflns_theta_min 2.3
_diffrn_standards_decay_% 0
_diffrn_standards_interval_count 0
_diffrn_standards_interval_time 0
_diffrn_standards_number 0
_exptl_absorpt_coefficient_mu 0.669
_exptl_absorpt_correction_T_max 0.986
_exptl_absorpt_correction_T_min 0.845
_exptl_absorpt_correction_type multi-scan
_exptl_absorpt_process_details '(SADABS; Bruker, 1998)'
_exptl_crystal_colour yellow
_exptl_crystal_density_diffrn 1.492
_exptl_crystal_density_method 'not measured'
_exptl_crystal_description plate
_exptl_crystal_F_000 420
_exptl_crystal_size_max 0.26
_exptl_crystal_size_mid 0.12
_exptl_crystal_size_min 0.02
_refine_diff_density_max 0.50
_refine_diff_density_min -0.25
_refine_ls_extinction_method none
_refine_ls_goodness_of_fit_ref 1.07
_refine_ls_hydrogen_treatment constr
_refine_ls_matrix_type full
_refine_ls_number_parameters 250
_refine_ls_number_reflns 3982
_refine_ls_number_restraints 2
_refine_ls_restrained_S_all 1.08
_refine_ls_R_factor_all 0.029
_refine_ls_R_factor_gt 0.025
_refine_ls_shift/su_max 0.000
_refine_ls_shift/su_mean 0.000
_refine_ls_structure_factor_coef Fsqd
_refine_ls_weighting_details 'calc w=1/[\s^2^(Fo^2^)+(0.0215P)^2^+0.66P] where P=(Fo^2^+2Fc^2^)/3'
_refine_ls_weighting_scheme calc
_refine_ls_wR_factor_gt 0.0589
_refine_ls_wR_factor_ref 0.060
_reflns_number_gt 3695
_reflns_number_total 3982
_reflns_threshold_expression I>2\s(I)
_cod_data_source_file ym2041.cif
_cod_data_source_block I
_cod_database_code 2211988
_cod_database_fobs_code 2211988

loop_
_symmetry_equiv_pos_as_xyz
'x, y, z'
'-x, -y, -z'

loop_
_atom_site_type_symbol
_atom_site_label
_atom_site_fract_x
_atom_site_fract_y
_atom_site_fract_z
_atom_site_U_iso_or_equiv
_atom_site_adp_type
_atom_site_calc_flag
_atom_site_refinement_flags
_atom_site_occupancy
_atom_site_disorder_assembly
_atom_site_disorder_group
Rh Rh 0.5000 0.5000 0.5000 0.01141(6) Uani d SD 1 . .
P P 0.47844(5) 0.73195(5) 0.55608(5) 0.01291(10) Uani d . 1 A .
Cl Cl 0.26051(19) 0.42703(19) 0.30760(16) 0.0131(4) Uani d P 0.50 A 1
O O01 0.2082(5) 0.4015(6) 0.2625(5) 0.0137(11) Uani d PD 0.50 A 2
C C01 0.3174(7) 0.4404(9) 0.3509(7) 0.0109(13) Uani d PD 0.50 A 2
O O1 0.46784(15) 0.79469(14) 0.43655(14) 0.0171(3) Uani d . 1 . .
C C11 0.5324(2) 0.7500(2) 0.3374(2) 0.0170(4) Uani d . 1 A .
C C12 0.6685(2) 0.7139(2) 0.3641(2) 0.0173(4) Uani d . 1 . .
H H12 0.7223 0.7148 0.4528 0.021 Uiso calc R 1 A .
C C13 0.7298(2) 0.67492(19) 0.2592(2) 0.0169(4) Uani d . 1 A .
C C14 0.8710(2) 0.6371(2) 0.2823(2) 0.0203(4) Uani d . 1 . .
H H14 0.9280 0.6390 0.3707 0.024 Uiso calc R 1 A .
C C15 0.9262(2) 0.5979(2) 0.1783(2) 0.0227(4) Uani d . 1 A .
H H15 1.0209 0.5723 0.1949 0.027 Uiso calc R 1 . .
C C16 0.8435(2) 0.5954(2) 0.0474(2) 0.0243(4) Uani d . 1 . .
H H16 0.8817 0.5667 -0.0245 0.029 Uiso calc R 1 A .
C C17 0.7081(2) 0.6341(2) 0.0227(2) 0.0240(4) Uani d . 1 A .
H H17 0.6540 0.6333 -0.0659 0.029 Uiso calc R 1 . .
C C18 0.6478(2) 0.6750(2) 0.1273(2) 0.0195(4) Uani d . 1 . .
C C19 0.5075(2) 0.7149(2) 0.1054(2) 0.0229(4) Uani d . 1 A .
H H19 0.4522 0.7161 0.0180 0.027 Uiso calc R 1 . .
C C110 0.4505(2) 0.7517(2) 0.2078(2) 0.0208(4) Uani d . 1 . .
H H110 0.3564 0.7781 0.1916 0.025 Uiso calc R 1 A .
C C21 0.6290(2) 0.87653(19) 0.7107(2) 0.0159(4) Uani d . 1 . .
C C22 0.6263(2) 0.8947(2) 0.8409(2) 0.0258(4) Uani d . 1 A .
H H22 0.5439 0.8340 0.8470 0.031 Uiso calc R 1 . .
C C23 0.7428(3) 1.0005(3) 0.9612(2) 0.0347(5) Uani d . 1 . .
H H23 0.7398 1.0125 1.0493 0.042 Uiso calc R 1 A .
C C24 0.8637(2) 1.0888(2) 0.9528(2) 0.0308(5) Uani d . 1 A .
H H24 0.9439 1.1611 1.0352 0.037 Uiso calc R 1 . .
C C25 0.8676(2) 1.0719(2) 0.8250(2) 0.0268(5) Uani d . 1 . .
H H25 0.9508 1.1322 0.8195 0.032 Uiso calc R 1 A .
C C26 0.7495(2) 0.9663(2) 0.7033(2) 0.0205(4) Uani d . 1 A .
H H26 0.7519 0.9562 0.6153 0.025 Uiso calc R 1 . .
C C31 0.3054(2) 0.7584(2) 0.58727(18) 0.0144(4) Uani d . 1 . .
C C32 0.2235(2) 0.6585(2) 0.6192(2) 0.0187(4) Uani d . 1 A .
H H32 0.2507 0.5717 0.6135 0.022 Uiso calc R 1 . .
C C33 0.1012(2) 0.6855(2) 0.6596(2) 0.0217(4) Uani d . 1 . .
H H33 0.0457 0.6176 0.6825 0.026 Uiso calc R 1 A .
C C34 0.0609(2) 0.8109(2) 0.6664(2) 0.0211(4) Uani d . 1 A .
H H34 -0.0223 0.8293 0.6943 0.025 Uiso calc R 1 . .
C C35 0.1412(2) 0.9104(2) 0.6327(2) 0.0216(4) Uani d . 1 . .
H H35 0.1118 0.9958 0.6359 0.026 Uiso calc R 1 A .
C C36 0.2644(2) 0.8850(2) 0.5943(2) 0.0192(4) Uani d . 1 A .
H H36 0.3207 0.9537 0.5729 0.023 Uiso calc R 1 . .

loop_
_atom_site_aniso_label
_atom_site_aniso_U_11
_atom_site_aniso_U_22
_atom_site_aniso_U_33
_atom_site_aniso_U_12
_atom_site_aniso_U_13
_atom_site_aniso_U_23
Rh 0.01270(10) 0.01119(10) 0.01178(11) 0.00487(7) 0.00564(8) 0.00485(8)
P 0.0155(2) 0.0121(2) 0.0139(2) 0.00541(18) 0.00762(18) 0.00603(19)
Cl 0.0085(14) 0.0151(10) 0.0082(14) 0.0022(12) -0.0019(9) 0.0010(11)
O01 0.013(3) 0.016(3) 0.010(3) 0.005(2) 0.003(2) 0.004(2)
C01 0.012(4) 0.006(2) 0.014(4) 0.001(3) 0.009(3) 0.000(3)
O1 0.0236(7) 0.0184(7) 0.0186(7) 0.0120(6) 0.0136(6) 0.0107(6)
C11 0.0232(9) 0.0126(9) 0.0185(9) 0.0053(7) 0.0123(8) 0.0064(7)
C12 0.0215(9) 0.0166(9) 0.0159(9) 0.0059(8) 0.0084(8) 0.0079(8)
C13 0.0212(9) 0.0115(9) 0.0184(9) 0.0031(7) 0.0097(8) 0.0054(7)
C14 0.0231(10) 0.0193(10) 0.0207(10) 0.0066(8) 0.0105(8) 0.0087(8)
C15 0.0238(10) 0.0229(10) 0.0282(11) 0.0107(8) 0.0152(9) 0.0117(9)
C16 0.0312(11) 0.0234(11) 0.0249(11) 0.0093(9) 0.0189(9) 0.0092(9)
C17 0.0304(11) 0.0251(11) 0.0200(10) 0.0085(9) 0.0124(9) 0.0106(9)
C18 0.0236(9) 0.0151(9) 0.0185(10) 0.0037(8) 0.0080(8) 0.0063(8)
C19 0.0296(11) 0.0245(11) 0.0166(10) 0.0090(9) 0.0096(8) 0.0095(8)
C110 0.0225(10) 0.0211(10) 0.0230(10) 0.0095(8) 0.0102(8) 0.0111(8)
C21 0.0166(8) 0.0116(9) 0.0184(9) 0.0065(7) 0.0048(7) 0.0053(7)
C22 0.0290(11) 0.0254(11) 0.0193(10) 0.0035(9) 0.0061(9) 0.0096(9)
C23 0.0390(13) 0.0353(13) 0.0187(11) 0.0067(11) 0.0018(10) 0.0080(10)
C24 0.0228(10) 0.0228(11) 0.0294(12) 0.0067(9) -0.0028(9) 0.0019(9)
C25 0.0169(9) 0.0180(10) 0.0402(13) 0.0064(8) 0.0083(9) 0.0074(9)
C26 0.0202(9) 0.0157(9) 0.0271(11) 0.0080(8) 0.0118(8) 0.0065(8)
C31 0.0144(8) 0.0155(9) 0.0119(8) 0.0050(7) 0.0049(7) 0.0035(7)
C32 0.0210(9) 0.0159(9) 0.0233(10) 0.0087(8) 0.0111(8) 0.0091(8)
C33 0.0231(10) 0.0240(10) 0.0243(10) 0.0082(8) 0.0140(8) 0.0119(9)
C34 0.0175(9) 0.0270(11) 0.0190(10) 0.0109(8) 0.0086(8) 0.0062(8)
C35 0.0227(10) 0.0170(10) 0.0241(10) 0.0109(8) 0.0079(8) 0.0058(8)
C36 0.0207(9) 0.0152(9) 0.0222(10) 0.0063(8) 0.0087(8) 0.0072(8)

loop_
_atom_type_symbol
_atom_type_description
_atom_type_scat_dispersion_real
_atom_type_scat_dispersion_imag
_atom_type_scat_source
C C 0.0033 0.0016 'International Tables Vol C Tables 4.2.6.8 and 6.1.1.4'
H H 0.0000 0.0000 'International Tables Vol C Tables 4.2.6.8 and 6.1.1.4'
O O 0.0106 0.0060 'International Tables Vol C Tables 4.2.6.8 and 6.1.1.4'
P P 0.1023 0.0942 'International Tables Vol C Tables 4.2.6.8 and 6.1.1.4'
Cl Cl 0.1484 0.1585 'International Tables Vol C Tables 4.2.6.8 and 6.1.1.4'
Rh Rh -1.1178 0.9187 'International Tables Vol C Tables 4.2.6.8 and 6.1.1.4'

loop_
_geom_angle_atom_site_label_1
_geom_angle_atom_site_label_2
_geom_angle_atom_site_label_3
_geom_angle_site_symmetry_1
_geom_angle_site_symmetry_3
_geom_angle
_geom_angle_publ_flag
C01 Rh C01 2_666 . 180.0000(10) ?
C01 Rh P 2_666 2_666 88.0(3) ?
C01 Rh P . 2_666 92.0(3) y
C01 Rh P 2_666 . 92.0(3) ?
C01 Rh P . . 88.0(3) ?
P Rh P 2_666 . 180.0 ?
C01 Rh Cl 2_666 2_666 1.2(3) ?
C01 Rh Cl . 2_666 178.8(3) ?
P Rh Cl 2_666 2_666 86.84(5) ?
P Rh Cl . 2_666 93.16(5) y
C01 Rh Cl 2_666 . 178.8(3) ?
C01 Rh Cl . . 1.2(3) ?
P Rh Cl 2_666 . 93.16(5) ?
P Rh Cl . . 86.84(5) ?
Cl Rh Cl 2_666 . 180.0 ?
O1 P C31 . . 100.91(8) ?
O1 P C21 . . 102.75(8) ?
C31 P C21 . . 100.91(8) ?
O1 P Rh . . 115.52(5) ?
C31 P Rh . . 115.73(6) ?
C21 P Rh . . 118.43(6) ?
O01 C01 Rh . . 178.1(10) y
C11 O1 P . . 123.93(12) ?
C12 C11 O1 . . 123.25(17) ?
C12 C11 C110 . . 121.62(17) ?
O1 C11 C110 . . 115.06(17) ?
C11 C12 C13 . . 119.86(18) ?
C11 C12 H12 . . 120.1 ?
C13 C12 H12 . . 120.1 ?
C14 C13 C12 . . 121.87(18) ?
C14 C13 C18 . . 118.95(17) ?
C12 C13 C18 . . 119.18(18) ?
C15 C14 C13 . . 120.58(19) ?
C15 C14 H14 . . 119.7 ?
C13 C14 H14 . . 119.7 ?
C14 C15 C16 . . 120.31(19) ?
C14 C15 H15 . . 119.8 ?
C16 C15 H15 . . 119.8 ?
C17 C16 C15 . . 120.46(18) ?
C17 C16 H16 . . 119.8 ?
C15 C16 H16 . . 119.8 ?
C16 C17 C18 . . 120.74(19) ?
C16 C17 H17 . . 119.6 ?
C18 C17 H17 . . 119.6 ?
C17 C18 C19 . . 122.37(19) ?
C17 C18 C13 . . 118.94(18) ?
C19 C18 C13 . . 118.68(18) ?
C110 C19 C18 . . 121.15(19) ?
C110 C19 H19 . . 119.4 ?
C18 C19 H19 . . 119.4 ?
C19 C110 C11 . . 119.50(19) ?
C19 C110 H110 . . 120.3 ?
C11 C110 H110 . . 120.3 ?
C26 C21 C22 . . 119.09(18) ?
C26 C21 P . . 121.73(15) ?
C22 C21 P . . 119.15(14) ?
C23 C22 C21 . . 120.5(2) ?
C23 C22 H22 . . 119.7 ?
C21 C22 H22 . . 119.7 ?
C22 C23 C24 . . 120.0(2) ?
C22 C23 H23 . . 120.0 ?
C24 C23 H23 . . 120.0 ?
C25 C24 C23 . . 120.0(2) ?
C25 C24 H24 . . 120.0 ?
C23 C24 H24 . . 120.0 ?
C24 C25 C26 . . 120.3(2) ?
C24 C25 H25 . . 119.9 ?
C26 C25 H25 . . 119.9 ?
C21 C26 C25 . . 120.1(2) ?
C21 C26 H26 . . 119.9 ?
C25 C26 H26 . . 119.9 ?
C32 C31 C36 . . 119.95(17) ?
C32 C31 P . . 119.13(14) ?
C36 C31 P . . 120.55(14) ?
C31 C32 C33 . . 120.02(18) ?
C31 C32 H32 . . 120.0 ?
C33 C32 H32 . . 120.0 ?
C34 C33 C32 . . 119.86(18) ?
C34 C33 H33 . . 120.1 ?
C32 C33 H33 . . 120.1 ?
C33 C34 C35 . . 120.37(18) ?
C33 C34 H34 . . 119.8 ?
C35 C34 H34 . . 119.8 ?
C36 C35 C34 . . 119.92(18) ?
C36 C35 H35 . . 120.0 ?
C34 C35 H35 . . 120.0 ?
C35 C36 C31 . . 119.87(18) ?
C35 C36 H36 . . 120.1 ?
C31 C36 H36 . . 120.1 ?

loop_
_geom_bond_atom_site_label_1
_geom_bond_atom_site_label_2
_geom_bond_site_symmetry_2
_geom_bond_distance
_geom_bond_publ_flag
Rh C01 2_666 1.818(6) ?
Rh C01 . 1.818(6) y
Rh P 2_666 2.3048(5) ?
Rh P . 2.3048(5) y
Rh Cl 2_666 2.3743(16) ?
Rh Cl . 2.3743(16) y
P O1 . 1.6314(13) y
P C31 . 1.8102(18) y
P C21 . 1.8165(19) y
O01 C01 . 1.080(6) y
O1 C11 . 1.395(2) ?
C11 C12 . 1.364(3) ?
C11 C110 . 1.408(3) ?
C12 C13 . 1.420(3) ?
C12 H12 . 0.9500 ?
C13 C14 . 1.416(3) ?
C13 C18 . 1.422(3) ?
C14 C15 . 1.373(3) ?
C14 H14 . 0.9500 ?
C15 C16 . 1.404(3) ?
C15 H15 . 0.9500 ?
C16 C17 . 1.370(3) ?
C16 H16 . 0.9500 ?
C17 C18 . 1.412(3) ?
C17 H17 . 0.9500 ?
C18 C19 . 1.419(3) ?
C19 C110 . 1.366(3) ?
C19 H19 . 0.9500 ?
C110 H110 . 0.9500 ?
C21 C26 . 1.386(3) ?
C21 C22 . 1.397(3) ?
C22 C23 . 1.386(3) ?
C22 H22 . 0.9500 ?
C23 C24 . 1.386(3) ?
C23 H23 . 0.9500 ?
C24 C25 . 1.377(3) ?
C24 H24 . 0.9500 ?
C25 C26 . 1.398(3) ?
C25 H25 . 0.9500 ?
C26 H26 . 0.9500 ?
C31 C32 . 1.386(3) ?
C31 C36 . 1.393(3) ?
C32 C33 . 1.393(3) ?
C32 H32 . 0.9500 ?
C33 C34 . 1.380(3) ?
C33 H33 . 0.9500 ?
C34 C35 . 1.390(3) ?
C34 H34 . 0.9500 ?
C35 C36 . 1.387(3) ?
C35 H35 . 0.9500 ?
C36 H36 . 0.9500 ?

loop_
_geom_torsion_atom_site_label_1
_geom_torsion_atom_site_label_2
_geom_torsion_atom_site_label_3
_geom_torsion_atom_site_label_4
_geom_torsion_site_symmetry_1
_geom_torsion
_geom_torsion_publ_flag
C01 Rh P O1 2_666 121.7(3) ?
C01 Rh P O1 . -58.3(3) ?
Cl Rh P O1 2_666 121.33(7) ?
Cl Rh P O1 . -58.67(7) y
C01 Rh P C31 2_666 -120.8(3) ?
C01 Rh P C31 . 59.2(3) ?
Cl Rh P C31 2_666 -121.11(8) ?
Cl Rh P C31 . 58.89(8) ?
C01 Rh P C21 2_666 -0.8(3) ?
C01 Rh P C21 . 179.2(3) ?
Cl Rh P C21 2_666 -1.12(8) ?
Cl Rh P C21 . 178.88(8) ?
C31 P O1 C11 . -153.13(14) ?
C21 P O1 C11 . 102.91(15) ?
Rh P O1 C11 . -27.55(15) y
P O1 C11 C12 . -35.1(2) ?
P O1 C11 C110 . 147.97(14) ?
O1 C11 C12 C13 . -177.53(16) ?
C110 C11 C12 C13 . -0.8(3) ?
C11 C12 C13 C14 . 179.76(17) ?
C11 C12 C13 C18 . 0.3(3) ?
C12 C13 C14 C15 . 179.07(18) ?
C18 C13 C14 C15 . -1.5(3) ?
C13 C14 C15 C16 . 0.3(3) ?
C14 C15 C16 C17 . 1.0(3) ?
C15 C16 C17 C18 . -1.0(3) ?
C16 C17 C18 C19 . -179.64(19) ?
C16 C17 C18 C13 . -0.3(3) ?
C14 C13 C18 C17 . 1.5(3) ?
C12 C13 C18 C17 . -179.08(17) ?
C14 C13 C18 C19 . -179.13(18) ?
C12 C13 C18 C19 . 0.3(3) ?
C17 C18 C19 C110 . 178.87(19) ?
C13 C18 C19 C110 . -0.5(3) ?
C18 C19 C110 C11 . 0.0(3) ?
C12 C11 C110 C19 . 0.7(3) ?
O1 C11 C110 C19 . 177.61(17) ?
O1 P C21 C26 . -30.05(17) ?
C31 P C21 C26 . -134.00(16) ?
Rh P C21 C26 . 98.61(16) ?
O1 P C21 C22 . 152.10(16) ?
C31 P C21 C22 . 48.15(18) ?
Rh P C21 C22 . -79.23(17) ?
C26 C21 C22 C23 . -0.3(3) ?
P C21 C22 C23 . 177.56(18) ?
C21 C22 C23 C24 . -0.3(4) ?
C22 C23 C24 C25 . 0.3(4) ?
C23 C24 C25 C26 . 0.3(3) ?
C22 C21 C26 C25 . 1.0(3) ?
P C21 C26 C25 . -176.85(15) ?
C24 C25 C26 C21 . -1.0(3) ?
O1 P C31 C32 . 145.36(15) ?
C21 P C31 C32 . -109.22(16) ?
Rh P C31 C32 . 19.92(17) ?
O1 P C31 C36 . -41.64(17) ?
C21 P C31 C36 . 63.78(17) ?
Rh P C31 C36 . -167.08(13) ?
C36 C31 C32 C33 . -0.6(3) ?
P C31 C32 C33 . 172.40(15) ?
C31 C32 C33 C34 . 0.7(3) ?
C32 C33 C34 C35 . 0.2(3) ?
C33 C34 C35 C36 . -1.1(3) ?
C34 C35 C36 C31 . 1.2(3) ?
C32 C31 C36 C35 . -0.3(3) ?
P C31 C36 C35 . -173.23(15) ?
